data_9001134
loop_
_publ_author_name
'Armbruster, T.'
'Oberhansli, R.'

_publ_section_title
;
 Crystal chemistry of double-ring silicates: Structures of sugilite and
 brannockite
 Note: x-coordinate of Na has been corrected
;
_journal_name_full 'American Mineralogist'
_journal_page_first 595
_journal_page_last 600
_journal_volume 73
_journal_year 1988
_chemical_formula_sum 'Al0.34 Fe1.66 K Li3 Na1.96 O30 Si12'
_chemical_name_mineral Sugilite
_space_group_IT_number 192
_symmetry_space_group_name_Hall '-P 6 2c'
_symmetry_space_group_name_H-M 'P 6/m c c'
_cell_angle_alpha 90
_cell_angle_beta 90
_cell_angle_gamma 120
_cell_length_a 10.009
_cell_length_b 10.009
_cell_length_c 14.006
_cell_formula_units_Z 2
_cell_volume 1215.139
_database_code_amcsd 0001157
_exptl_crystal_density_diffrn 2.798
_cod_original_formula_sum 'K (Fe1.66 Al.34) Li3 Si12 O30 Na1.96'
_cod_database_code 9001134

loop_
_space_group_symop_operation_xyz
x,y,z
-x,-x+y,1/2+z
x,x-y,1/2-z
-x+y,-x,-z
x-y,x,z
-y,-x,1/2+z
y,x,1/2-z
y,-x+y,-z
-y,x-y,z
x-y,-y,1/2+z
-x+y,y,1/2-z
x,y,-z
-x,-y,z
x,x-y,1/2+z
-x,-x+y,1/2-z
x-y,x,-z
-x+y,-x,z
y,x,1/2+z
-y,-x,1/2-z
-y,x-y,-z
y,-x+y,z
-x+y,y,1/2+z
x-y,-y,1/2-z
-x,-y,-z

loop_
_atom_site_aniso_label
_atom_site_aniso_U_11
_atom_site_aniso_U_22
_atom_site_aniso_U_33
_atom_site_aniso_U_12
_atom_site_aniso_U_13
_atom_site_aniso_U_23
K 0.01640 0.01640 0.01960 0.00820 0.00000 0.00000
Fe 0.00470 0.00470 0.00460 0.00235 0.00000 0.00000
Al 0.00470 0.00470 0.00460 0.00235 0.00000 0.00000
Li 0.01700 0.01700 0.01600 0.01100 0.00000 0.00000
Si 0.00660 0.00710 0.00570 0.00360 0.00050 0.00060
O1 0.01900 0.01900 0.00620 0.00810 0.00000 0.00000
O2 0.01300 0.01550 0.01610 0.01040 0.00050 0.00070
O3 0.01060 0.00910 0.01170 0.00450 -0.00130 -0.00350
Na 0.01750 0.01750 0.02600 0.00875 0.00000 0.00000

loop_
_atom_site_label
_atom_site_fract_x
_atom_site_fract_y
_atom_site_fract_z
_atom_site_occupancy
K 0.00000 0.00000 0.25000 1.00000
Fe 0.33333 0.66667 0.25000 0.83000
Al 0.33333 0.66667 0.25000 0.17000
Li 0.50000 0.50000 0.25000 1.00000
Si 0.23633 0.35620 0.38678 1.00000
O1 0.13830 0.39720 0.00000 1.00000
O2 0.22320 0.27740 0.13770 1.00000
O3 0.16650 0.50910 0.17032 1.00000
Na 0.33333 0.66667 0.01340 0.49000

loop_
_cod_related_entry_id
_cod_related_entry_database
_cod_related_entry_code
1 AMCSD 0001157
